data_2015476
loop_
_publ_author_name
'Ch\;eci\'nska, Lilianna'
'F\"orster, Diana'
'Morgenroth, Wolfgang'
'Luger, Peter'

_publ_section_title
;
 Two modifications of
 <small>L</small>-alanyl-<small>L</small>-tyrosyl-<small>L</small>-alanine
 with different solvent molecules in the crystal lattice
;
_journal_coeditor_code FA3016
_journal_issue 8
_journal_name_full 'Acta Crystallographica Section C'
_journal_page_first o454
_journal_page_last o457
_journal_paper_doi 10.1107/S0108270106018750
_journal_volume 62
_journal_year 2006
_chemical_formula_iupac 'C15 H21 N3 O5 , C2 H6 O'
_chemical_formula_moiety 'C15 H21 N3 O5 , C2 H6 O'
_chemical_formula_sum 'C17 H27 N3 O6'
_chemical_formula_weight 369.42
_chemical_name_common 'L-alanyl-L-tyrosyl-L-alanine ethanol solvate'
_chemical_name_systematic
;
L-alanyl-L-tyrosyl-L-alanine ethanol solvate
;
_space_group_IT_number 4
_symmetry_cell_setting monoclinic
_symmetry_space_group_name_Hall 'P 2yb'
_symmetry_space_group_name_H-M 'P 1 21 1'
_atom_sites_solution_hydrogens difmap
_atom_sites_solution_primary direct
_atom_sites_solution_secondary direct
_audit_creation_method SHELXL97
_cell_angle_alpha 90.00
_cell_angle_beta 94.56(3)
_cell_angle_gamma 90.00
_cell_formula_units_Z 2
_cell_length_a 8.845(2)
_cell_length_b 9.057(2)
_cell_length_c 12.364(3)
_cell_measurement_reflns_used 1447
_cell_measurement_temperature 20(2)
_cell_measurement_theta_max 15.77
_cell_measurement_theta_min 1.17
_cell_volume 987.3(4)
_computing_cell_refinement SMART
_computing_data_collection 'SMART (Bruker, 1997--2001)'
_computing_data_reduction 'SAINT (Bruker, 1997--2001) and SADABS (Bruker, 1997--2001)'
_computing_molecular_graphics 'PLATON (Spek, 2003)'
_computing_publication_material PLATON
_computing_structure_refinement 'SHELXL97 (Sheldrick, 1997)'
_computing_structure_solution 'SHELXS97 (Sheldrick, 1997)'
_diffrn_ambient_temperature 20(2)
_diffrn_measured_fraction_theta_full 1.000
_diffrn_measured_fraction_theta_max 1.000
_diffrn_measurement_device_type 'Huber four-circle diffractometer with Bruker SMART Apex CCD area-detector'
_diffrn_measurement_method \f
_diffrn_radiation_monochromator graphite
_diffrn_radiation_source 'fine-focus sealed tube'
_diffrn_radiation_type MoK\a
_diffrn_radiation_wavelength 0.71073
_diffrn_reflns_av_R_equivalents 0.0348
_diffrn_reflns_av_sigmaI/netI 0.0159
_diffrn_reflns_limit_h_max 14
_diffrn_reflns_limit_h_min -14
_diffrn_reflns_limit_k_max 14
_diffrn_reflns_limit_k_min -15
_diffrn_reflns_limit_l_max 20
_diffrn_reflns_limit_l_min -20
_diffrn_reflns_number 9710
_diffrn_reflns_theta_full 37.00
_diffrn_reflns_theta_max 37.00
_diffrn_reflns_theta_min 1.65
_exptl_absorpt_coefficient_mu 0.094
_exptl_absorpt_correction_type none
_exptl_crystal_colour colourless
_exptl_crystal_density_diffrn 1.243
_exptl_crystal_density_method 'not measured'
_exptl_crystal_description prism
_exptl_crystal_F_000 396
_exptl_crystal_size_max 0.4
_exptl_crystal_size_mid 0.25
_exptl_crystal_size_min 0.2
_refine_diff_density_max 0.500
_refine_diff_density_min -0.192
_refine_ls_abs_structure_details rm
_refine_ls_extinction_method none
_refine_ls_goodness_of_fit_ref 1.099
_refine_ls_hydrogen_treatment refall
_refine_ls_matrix_type full
_refine_ls_number_parameters 343
_refine_ls_number_reflns 5258
_refine_ls_number_restraints 2
_refine_ls_restrained_S_all 1.099
_refine_ls_R_factor_all 0.0297
_refine_ls_R_factor_gt 0.0290
_refine_ls_shift/su_max 0.001
_refine_ls_shift/su_mean 0.000
_refine_ls_structure_factor_coef Fsqd
_refine_ls_weighting_details 'calc w = 1/[\s^2^(Fo^2^)+(0.0564P)^2^+0.0452P] where P=(Fo^2^+2Fc^2^)/3'
_refine_ls_weighting_scheme calc
_refine_ls_wR_factor_gt 0.0769
_refine_ls_wR_factor_ref 0.0773
_reflns_number_gt 5178
_reflns_number_total 5258
_reflns_threshold_expression I>2\s(I)
_cod_data_source_file fa3016.cif
_cod_data_source_block II
_cod_depositor_comments
;
The following automatic conversions were performed:
'_symmetry_cell_setting' value 'Monoclinic' changed to 'monoclinic'
according to '/home/saulius/struct/CIF-dictionaries/cif_core.dic'
dictionary named 'cif_core.dic' version 2.4.1 from 2010-06-29.

Automatic conversion script
Id: cif_fix_enum 1527 2010-12-29 10:47:43Z saulius 

The following automatic conversions were performed:

'_symmetry_cell_setting' value 'Monoclinic' changed to 'monoclinic'
according to /home/saulius/struct/CIF-dictionaries/cif_core.dic
dictionary named 'cif_core.dic' version 2.4.1 from 2010-06-29.

Automatic conversion script
Id: cif_fix_values 1715 2011-07-08 13:25:40Z adriana 
;
_cod_original_sg_symbol_H-M 'P 21'
_cod_database_code 2015476
_cod_database_fobs_code 2015476

loop_
_symmetry_equiv_pos_as_xyz
'x, y, z'
'-x, y+1/2, -z'

loop_
_atom_site_type_symbol
_atom_site_label
_atom_site_fract_x
_atom_site_fract_y
_atom_site_fract_z
_atom_site_U_iso_or_equiv
_atom_site_adp_type
_atom_site_calc_flag
_atom_site_refinement_flags
_atom_site_occupancy
O O1 0.42025(7) 0.41657(6) 0.48566(4) 0.01016(9) Uani d . 1
O O2 0.50363(7) 0.03376(6) 0.76064(4) 0.01123(9) Uani d . 1
O O3 0.32839(7) 0.22453(7) 1.03294(5) 0.01133(9) Uani d . 1
O O4 0.46140(7) 0.05567(7) 1.13499(4) 0.00951(9) Uani d . 1
O O5 -0.08155(7) -0.22438(7) 0.67985(5) 0.01151(9) Uani d . 1
O O6 0.08376(7) 0.13907(7) 0.13284(5) 0.01257(10) Uani d . 1
N N1 0.40141(7) 0.25752(7) 0.29610(5) 0.00849(9) Uani d . 1
N N2 0.46622(7) 0.20696(7) 0.58601(4) 0.00793(9) Uani d . 1
N N3 0.52908(7) 0.22916(7) 0.87748(5) 0.00809(9) Uani d D 1
C C1 0.49715(8) 0.19911(8) 0.39217(5) 0.00795(10) Uani d . 1
C C2 0.45654(8) 0.28409(8) 0.49275(5) 0.00735(9) Uani d . 1
C C3 0.43687(8) 0.27494(8) 0.68946(5) 0.00729(9) Uani d . 1
C C4 0.49528(7) 0.16845(7) 0.77971(5) 0.00710(9) Uani d . 1
C C5 0.56879(8) 0.14001(8) 0.97423(5) 0.00817(10) Uani d . 1
C C6 0.44057(7) 0.14022(8) 1.05208(5) 0.00762(9) Uani d . 1
C C7 0.66571(8) 0.21795(10) 0.37416(6) 0.01203(11) Uani d . 1
C C8 0.71655(9) 0.19542(11) 1.03487(6) 0.01431(13) Uani d . 1
C C20 0.26481(8) 0.30847(8) 0.69791(5) 0.00853(10) Uani d . 1
C C21 0.16606(8) 0.17168(8) 0.69369(5) 0.00829(10) Uani d . 1
C C22 0.13990(8) 0.09578(8) 0.78985(5) 0.00943(10) Uani d . 1
C C23 0.05527(8) -0.03487(8) 0.78698(5) 0.01021(11) Uani d . 1
C C24 -0.00400(8) -0.09195(8) 0.68672(5) 0.00924(10) Uani d . 1
C C25 0.01633(8) -0.01536(9) 0.59034(5) 0.01064(11) Uani d . 1
C C26 0.10136(8) 0.11531(8) 0.59433(5) 0.00974(10) Uani d . 1
C C31 0.08069(10) -0.01990(10) 0.13299(7) 0.01596(13) Uani d . 1
C C32 0.13330(10) -0.08282(11) 0.24398(8) 0.01866(14) Uani d . 1
H H1 0.4740(18) 0.102(2) 0.4028(14) 0.013(3) Uiso d . 1
H H3 0.4955(17) 0.3668(19) 0.6988(12) 0.010(3) Uiso d . 1
H H5 0.579(2) 0.042(2) 0.9507(14) 0.017(4) Uiso d . 1
H H7A 0.726(2) 0.182(2) 0.4322(15) 0.022(4) Uiso d . 1
H H7B 0.688(2) 0.315(3) 0.3675(16) 0.028(5) Uiso d . 1
H H7C 0.692(2) 0.162(2) 0.3095(14) 0.018(4) Uiso d . 1
H H8A 0.707(2) 0.292(2) 1.0593(15) 0.025(4) Uiso d . 1
H H8B 0.742(2) 0.141(3) 1.1018(18) 0.034(5) Uiso d . 1
H H8C 0.7979(19) 0.191(2) 0.9897(14) 0.017(4) Uiso d . 1
H H11A 0.409(2) 0.189(3) 0.2391(16) 0.029(5) Uiso d . 1
H H11B 0.3103(18) 0.264(2) 0.3084(13) 0.013(3) Uiso d . 1
H H11C 0.428(2) 0.338(2) 0.2779(14) 0.019(4) Uiso d . 1
H H12 0.490(2) 0.117(2) 0.5838(15) 0.019(4) Uiso d . 1
H H13 0.5212(18) 0.3221(10) 0.8816(12) 0.011(3) Uiso d D 1
H H15 -0.070(2) -0.263(3) 0.7389(17) 0.029(5) Uiso d . 1
H H16 0.160(3) 0.167(3) 0.098(2) 0.041(6) Uiso d . 1
H H23 0.039(2) -0.088(2) 0.8538(14) 0.019(4) Uiso d . 1
H H22 0.183(2) 0.137(2) 0.8566(15) 0.025(4) Uiso d . 1
H H26 0.118(2) 0.172(2) 0.5247(14) 0.018(4) Uiso d . 1
H H25 -0.0235(19) -0.054(2) 0.5227(13) 0.015(4) Uiso d . 1
H H20A 0.261(2) 0.363(2) 0.7651(14) 0.019(4) Uiso d . 1
H H20B 0.2321(19) 0.373(2) 0.6419(13) 0.013(3) Uiso d . 1
H H31A -0.028(2) -0.046(3) 0.1128(17) 0.032(5) Uiso d . 1
H H31B 0.147(2) -0.055(3) 0.0776(16) 0.026(5) Uiso d . 1
H H32A 0.065(2) -0.042(2) 0.3013(15) 0.023(4) Uiso d . 1
H H32B 0.235(2) -0.057(3) 0.2663(18) 0.033(5) Uiso d . 1
H H32C 0.130(2) -0.193(3) 0.2403(16) 0.029(5) Uiso d . 1

loop_
_atom_site_aniso_label
_atom_site_aniso_U_11
_atom_site_aniso_U_22
_atom_site_aniso_U_33
_atom_site_aniso_U_12
_atom_site_aniso_U_13
_atom_site_aniso_U_23
O1 0.0158(2) 0.00629(19) 0.00853(18) 0.00100(16) 0.00179(15) 0.00002(15)
O2 0.0181(2) 0.0060(2) 0.00944(18) 0.00156(17) 0.00032(16) -0.00076(16)
O3 0.0115(2) 0.0121(2) 0.01054(19) 0.00330(17) 0.00190(15) 0.00217(17)
O4 0.0142(2) 0.0081(2) 0.00635(17) 0.00010(17) 0.00166(14) 0.00161(15)
O5 0.0132(2) 0.0096(2) 0.0116(2) -0.00326(17) 0.00072(16) 0.00106(17)
O6 0.0124(2) 0.0111(2) 0.0146(2) 0.00058(18) 0.00362(17) -0.00234(18)
N1 0.0112(2) 0.0079(2) 0.00635(18) -0.00008(17) 0.00031(15) 0.00020(16)
N2 0.0126(2) 0.0064(2) 0.00491(18) 0.00045(17) 0.00144(15) 0.00025(16)
N3 0.0124(2) 0.0067(2) 0.00515(18) 0.00008(17) 0.00054(15) 0.00015(16)
C1 0.0107(2) 0.0074(2) 0.0057(2) 0.00046(19) 0.00069(17) 0.00003(18)
C2 0.0093(2) 0.0071(2) 0.0057(2) -0.00064(18) 0.00112(16) 0.00003(17)
C3 0.0103(2) 0.0061(2) 0.0056(2) -0.00023(18) 0.00111(16) -0.00010(17)
C4 0.0090(2) 0.0065(2) 0.0059(2) -0.00006(18) 0.00113(16) 0.00012(17)
C5 0.0105(2) 0.0084(2) 0.00565(19) 0.00068(19) 0.00108(17) 0.00104(18)
C6 0.0099(2) 0.0069(2) 0.00608(19) -0.00043(19) 0.00106(16) -0.00002(18)
C7 0.0102(2) 0.0150(3) 0.0111(2) 0.0010(2) 0.00210(19) -0.0001(2)
C8 0.0113(3) 0.0204(3) 0.0109(2) -0.0030(2) -0.0012(2) 0.0044(2)
C20 0.0095(2) 0.0071(2) 0.0090(2) 0.00014(18) 0.00099(17) 0.00002(18)
C21 0.0093(2) 0.0077(2) 0.0078(2) -0.00023(18) 0.00078(17) 0.00047(18)
C22 0.0111(2) 0.0096(2) 0.0075(2) -0.0017(2) 0.00075(18) 0.00049(19)
C23 0.0119(3) 0.0105(3) 0.0081(2) -0.0017(2) 0.00065(18) 0.0009(2)
C24 0.0097(2) 0.0086(3) 0.0094(2) -0.00161(19) 0.00074(18) 0.0006(2)
C25 0.0124(3) 0.0111(3) 0.0083(2) -0.0022(2) -0.00029(19) 0.0005(2)
C26 0.0120(2) 0.0095(3) 0.0077(2) -0.0017(2) 0.00027(18) 0.00099(19)
C31 0.0160(3) 0.0116(3) 0.0207(3) -0.0014(2) 0.0041(2) -0.0049(3)
C32 0.0156(3) 0.0130(3) 0.0277(4) -0.0009(3) 0.0037(3) 0.0034(3)

loop_
_atom_type_symbol
_atom_type_description
_atom_type_scat_dispersion_real
_atom_type_scat_dispersion_imag
_atom_type_scat_source
C C 0.0033 0.0016 'International Tables Vol C Tables 4.2.6.8 and 6.1.1.4'
H H 0.0000 0.0000 'International Tables Vol C Tables 4.2.6.8 and 6.1.1.4'
N N 0.0061 0.0033 'International Tables Vol C Tables 4.2.6.8 and 6.1.1.4'
O O 0.0106 0.0060 'International Tables Vol C Tables 4.2.6.8 and 6.1.1.4'

loop_
_geom_angle_atom_site_label_1
_geom_angle_atom_site_label_2
_geom_angle_atom_site_label_3
_geom_angle
_geom_angle_publ_flag
C24 O5 H15 107.2(16) ?
C31 O6 H16 107.6(18) ?
C1 N1 H11A 106.9(13) ?
C1 N1 H11B 112.0(11) ?
H11A N1 H11B 108.0(17) ?
C1 N1 H11C 112.3(13) ?
H11A N1 H11C 110.3(18) ?
H11B N1 H11C 107.3(18) ?
C2 N2 C3 121.87(6) yes
C2 N2 H12 118.3(12) ?
C3 N2 H12 119.9(12) ?
C4 N3 C5 122.22(6) yes
C4 N3 H13 116.7(10) ?
C5 N3 H13 121.0(10) ?
N1 C1 C2 108.19(6) yes
N1 C1 C7 109.87(6) ?
C2 C1 C7 110.84(6) ?
N1 C1 H1 109.5(10) ?
C2 C1 H1 107.4(11) ?
C7 C1 H1 111.0(10) ?
O1 C2 N2 124.06(6) ?
O1 C2 C1 120.29(6) ?
N2 C2 C1 115.64(6) yes
N2 C3 C4 107.40(6) yes
N2 C3 C20 112.46(6) ?
C4 C3 C20 110.30(6) ?
N2 C3 H3 109.3(9) ?
C4 C3 H3 107.7(9) ?
C20 C3 H3 109.6(9) ?
O2 C4 N3 124.07(6) ?
O2 C4 C3 119.99(6) ?
N3 C4 C3 115.88(6) yes
N3 C5 C8 110.98(6) ?
N3 C5 C6 111.62(6) yes
C8 C5 C6 109.47(6) ?
N3 C5 H5 106.8(10) ?
C8 C5 H5 111.3(11) ?
C6 C5 H5 106.6(11) ?
O3 C6 O4 125.01(7) ?
O3 C6 C5 119.36(6) yes
O4 C6 C5 115.58(6) yes
C1 C7 H7A 111.0(12) ?
C1 C7 H7B 110.0(13) ?
H7A C7 H7B 107.4(18) ?
C1 C7 H7C 111.0(10) ?
H7A C7 H7C 106.7(16) ?
H7B C7 H7C 110.7(18) ?
C5 C8 H8A 111.6(12) ?
C5 C8 H8B 112.1(14) ?
H8A C8 H8B 103.0(18) ?
C5 C8 H8C 110.8(11) ?
H8A C8 H8C 109.0(17) ?
H8B C8 H8C 110.1(17) ?
C21 C20 C3 113.62(6) ?
C21 C20 H20A 112.7(12) ?
C3 C20 H20A 105.0(11) ?
C21 C20 H20B 110.1(10) ?
C3 C20 H20B 108.6(10) ?
H20A C20 H20B 106.5(15) ?
C22 C21 C26 118.46(6) ?
C22 C21 C20 120.22(6) ?
C26 C21 C20 121.30(6) ?
C23 C22 C21 120.99(6) ?
C23 C22 H22 121.5(13) ?
C21 C22 H22 117.5(13) ?
C22 C23 C24 119.65(6) ?
C22 C23 H23 120.7(11) ?
C24 C23 H23 119.6(11) ?
O5 C24 C25 118.29(6) ?
O5 C24 C23 121.49(6) ?
C25 C24 C23 120.22(7) ?
C26 C25 C24 119.51(6) ?
C26 C25 H25 120.3(11) ?
C24 C25 H25 120.1(11) ?
C25 C26 C21 121.09(6) ?
C25 C26 H26 120.4(11) ?
C21 C26 H26 118.5(11) ?
O6 C31 C32 111.75(7) ?
O6 C31 H31A 104.9(14) ?
C32 C31 H31A 110.7(13) ?
O6 C31 H31B 107.8(13) ?
C32 C31 H31B 110.5(12) ?
H31A C31 H31B 111.1(17) ?
C31 C32 H32A 109.5(11) ?
C31 C32 H32B 112.5(14) ?
H32A C32 H32B 107.5(17) ?
C31 C32 H32C 109.0(12) ?
H32A C32 H32C 111.6(17) ?
H32B C32 H32C 106.7(19) ?

loop_
_geom_bond_atom_site_label_1
_geom_bond_atom_site_label_2
_geom_bond_distance
_geom_bond_publ_flag
O1 C2 1.2434(9) yes
O2 C4 1.2457(9) yes
O3 C6 1.2594(9) yes
O4 C6 1.2811(9) yes
O5 C24 1.3809(10) yes
O5 H15 0.81(2) no
O6 C31 1.4400(11) no
O6 H16 0.87(2) no
N1 C1 1.4993(10) yes
N1 H11A 0.94(2) no
N1 H11B 0.834(16) no
N1 H11C 0.80(2) no
N2 C2 1.3451(9) yes
N2 C3 1.4612(9) yes
N2 H12 0.85(2) no
N3 C4 1.3399(9) yes
N3 C5 1.4627(9) yes
N3 H13 0.847(9) no
C1 C2 1.5293(10) yes
C1 C7 1.5344(11) yes
C1 H1 0.919(19) no
C3 C4 1.5331(10) yes
C3 C20 1.5635(10) yes
C3 H3 0.982(17) no
C5 C8 1.5382(11) yes
C5 C6 1.5448(10) yes
C5 H5 0.94(2) no
C7 H7A 0.921(19) no
C7 H7B 0.91(2) no
C7 H7C 0.989(18) no
C8 H8A 0.93(2) no
C8 H8B 0.98(2) no
C8 H8C 0.947(16) no
C20 C21 1.5142(10) yes
C20 H20A 0.970(18) no
C20 H20B 0.935(17) no
C21 C22 1.4083(10) no
C21 C26 1.4091(10) no
C22 C23 1.3991(11) no
C22 H22 0.954(19) no
C23 C24 1.4056(10) no
C23 H23 0.978(18) no
C24 C25 1.4026(10) no
C25 C26 1.4010(11) no
C25 H25 0.949(17) no
C26 H26 1.022(18) no
C31 C32 1.5241(14) no
C31 H31A 1.00(2) no
C31 H31B 0.99(2) no
C32 H32A 1.031(19) no
C32 H32B 0.95(2) no
C32 H32C 1.00(2) no

loop_
_geom_hbond_atom_site_label_D
_geom_hbond_atom_site_label_H
_geom_hbond_atom_site_label_A
_geom_hbond_site_symmetry_A
_geom_hbond_distance_DH
_geom_hbond_distance_HA
_geom_hbond_distance_DA
_geom_hbond_angle_DHA
_geom_hbond_publ_flag
O5 H15 O6 2_546 0.81(2) 1.83(2) 2.6270(10) 169(2) yes
O6 H16 O3 1_554 0.87(3) 1.82(3) 2.6890(10) 176(3) yes
N1 H11A O4 1_554 0.95(2) 1.85(2) 2.7860(10) 170(2) yes
N1 H11B O5 2_556 0.83(2) 2.04(2) 2.8730(10) 174(2) yes
N1 H11C O2 2_656 0.80(2) 1.95(2) 2.7480(10) 178(2) yes
N2 H12 O1 2_646 0.85(2) 2.18(2) 2.9750(10) 156(2) yes
N3 H13 O4 2_657 0.850(10) 2.130(10) 2.9630(10) 167(2) yes

loop_
_geom_torsion_atom_site_label_1
_geom_torsion_atom_site_label_2
_geom_torsion_atom_site_label_3
_geom_torsion_atom_site_label_4
_geom_torsion
C3 N2 C2 O1 -1.18(11)
C3 N2 C2 C1 177.49(6)
N1 C1 C2 O1 -33.98(9)
C7 C1 C2 O1 86.55(8)
N1 C1 C2 N2 147.31(6)
C7 C1 C2 N2 -92.17(8)
C2 N2 C3 C4 -166.37(6)
C2 N2 C3 C20 72.11(8)
C5 N3 C4 O2 -4.73(11)
C5 N3 C4 C3 172.63(6)
N2 C3 C4 O2 -25.65(9)
C20 C3 C4 O2 97.22(8)
N2 C3 C4 N3 156.88(6)
C20 C3 C4 N3 -80.25(7)
C4 N3 C5 C8 129.52(7)
C4 N3 C5 C6 -108.07(7)
N3 C5 C6 O3 -7.56(9)
C8 C5 C6 O3 115.71(8)
N3 C5 C6 O4 174.91(6)
C8 C5 C6 O4 -61.83(9)
N2 C3 C20 C21 62.90(7)
C4 C3 C20 C21 -56.95(7)
C3 C20 C21 C22 89.00(8)
C3 C20 C21 C26 -89.50(8)
C26 C21 C22 C23 1.76(11)
C20 C21 C22 C23 -176.78(7)
C21 C22 C23 C24 0.35(11)
C22 C23 C24 O5 176.68(7)
C22 C23 C24 C25 -2.55(11)
O5 C24 C25 C26 -176.67(7)
C23 C24 C25 C26 2.58(11)
C24 C25 C26 C21 -0.42(11)
C22 C21 C26 C25 -1.73(11)
C20 C21 C26 C25 176.79(7)

loop_
_cod_related_entry_id
_cod_related_entry_database
_cod_related_entry_code
1 ChemSpider 21180851
